data_4089544
loop_
_publ_author_name
'Zabula, Alexander V.'
'Rogachev, Andrey Yu.'
'Guzei, Ilia A.'
'West, Robert'

_publ_section_title
;
 Silicon in a Negatively Charged Shell: Anions of Spirosilabifluorene
;
_journal_issue 13
_journal_name_full Organometallics
_journal_page_first 3760
_journal_paper_doi 10.1021/om400419a
_journal_volume 32
_journal_year 2013
_chemical_formula_moiety 'C40 H48 Na2 O4 Si'
_chemical_formula_sum 'C40 H48 Na2 O4 Si'
_chemical_formula_weight 666.85
_space_group_crystal_system triclinic
_space_group_IT_number 2
_space_group_name_Hall '-P 1'
_space_group_name_H-M_alt 'P -1'
_atom_sites_solution_hydrogens geom
_atom_sites_solution_primary direct
_audit_creation_date 2013-03-22
_audit_creation_method
;
  Olex2 1.2
  (compiled Dec  5 2012 16:17:34, GUI svn.r4385)
;
_cell_angle_alpha 67.78(2)
_cell_angle_beta 77.033(11)
_cell_angle_gamma 68.282(9)
_cell_formula_units_Z 2
_cell_length_a 10.553(5)
_cell_length_b 13.798(5)
_cell_length_c 13.945(5)
_cell_measurement_reflns_used 9933
_cell_measurement_temperature 100(2)
_cell_measurement_theta_max 26.18
_cell_measurement_theta_min 2.23
_cell_volume 1737.9(12)
_computing_data_reduction 'SAINT v8.27A (Bruker, 2012)'
_computing_molecular_graphics
;
O. V. Dolomanov, L. J. Bourhis, R. J. Gildea, J. A. K. Howard and H. Puschmann,
OLEX2: a complete structure solution, refinement and analysis program.
J. Appl. Cryst. (2009). 42, 339-341.
;
_computing_publication_material
;
O. V. Dolomanov, L. J. Bourhis, R. J. Gildea, J. A. K. Howard and H. Puschmann,
OLEX2: a complete structure solution, refinement and analysis program.
J. Appl. Cryst. (2009). 42, 339-341.
;
_computing_structure_refinement
;
XLMP, G.M. Sheldrick, Acta Cryst.
(2008). A64, 112-122
;
_computing_structure_solution
;
XS, G.M. Sheldrick, Acta Cryst.
(2008). A64, 112-122
;
_diffrn_ambient_temperature 99.99
_diffrn_measured_fraction_theta_full 0.993
_diffrn_measured_fraction_theta_max 0.989
_diffrn_measurement_device_type 'Bruker APEX-II CCD'
_diffrn_measurement_method '\f and \w scans'
_diffrn_radiation_monochromator graphite
_diffrn_radiation_type MoK\a
_diffrn_radiation_wavelength 0.71073
_diffrn_reflns_av_R_equivalents 0.0423
_diffrn_reflns_av_unetI/netI 0.0324
_diffrn_reflns_Laue_measured_fraction_full 0.993
_diffrn_reflns_Laue_measured_fraction_max 0.989
_diffrn_reflns_limit_h_max 13
_diffrn_reflns_limit_h_min -13
_diffrn_reflns_limit_k_max 16
_diffrn_reflns_limit_k_min -17
_diffrn_reflns_limit_l_max 17
_diffrn_reflns_limit_l_min -17
_diffrn_reflns_number 29018
_diffrn_reflns_point_group_measured_fraction_full 0.993
_diffrn_reflns_point_group_measured_fraction_max 0.989
_diffrn_reflns_theta_full 25.242
_diffrn_reflns_theta_max 26.303
_diffrn_reflns_theta_min 1.585
_diffrn_standards_number 0
_exptl_absorpt_coefficient_mu 0.134
_exptl_absorpt_correction_T_max 1
_exptl_absorpt_correction_T_min 0.807354
_exptl_absorpt_correction_type multi-scan
_exptl_absorpt_process_details
;
SADABS v.2.03 (Bruker,200?) was used for absorption correction.
R(int) was 0.1260 before and 0.0416 after correction.
The Ratio of minimum to maximum transmission is 0.8074.
The \l/2 correction factor is 0.0015.
;
_exptl_crystal_colour brown
_exptl_crystal_colour_primary brown
_exptl_crystal_density_diffrn 1.274
_exptl_crystal_description block
_exptl_crystal_F_000 712
_exptl_crystal_size_max 0.449
_exptl_crystal_size_mid 0.092
_exptl_crystal_size_min 0.08
_refine_diff_density_max 0.412
_refine_diff_density_min -0.250
_refine_diff_density_rms 0.048
_refine_ls_extinction_method none
_refine_ls_goodness_of_fit_ref 1.024
_refine_ls_hydrogen_treatment constr
_refine_ls_matrix_type full
_refine_ls_number_parameters 448
_refine_ls_number_reflns 6987
_refine_ls_number_restraints 4
_refine_ls_restrained_S_all 1.024
_refine_ls_R_factor_all 0.0468
_refine_ls_R_factor_gt 0.0377
_refine_ls_shift/su_max 0.000
_refine_ls_shift/su_mean 0.000
_refine_ls_structure_factor_coef Fsqd
_refine_ls_weighting_details
;
 w=1/[\s^2^(Fo^2^)+(0.0437P)^2^+1.0552P]
 where P=(Fo^2^+2Fc^2^)/3
;
_refine_ls_weighting_scheme calc
_refine_ls_wR_factor_gt 0.0946
_refine_ls_wR_factor_ref 0.1011
_reflns_Friedel_coverage 0.000
_reflns_number_gt 5950
_reflns_number_total 6987
_reflns_threshold_expression 'I > 2\s(I)'
_cod_data_source_file om400419a_si_002.cif
_cod_data_source_block compound_3
_cod_depositor_comments
;
The following automatic conversions were performed:

data name '_iucr_refine_instruction_details' was replaced with
'_iucr_refine_instructions_details' as specified in the replacement
file 'data/replacement-values/replacement_tags.lst'.

Automatic conversion script
Id: cif_correct_tags 9268 2022-04-12 08:56:07Z antanas 
;
_cod_original_cell_volume 1737.9(13)
_cod_database_code 4089544
_olex2_refinement_description
;
1. Fixed Uiso
 At 1.2 times of:
  {H27A,H27B,H27C,H27D} of C27, {H28A,H28B} of C28, {H29A,H29B} of C29, {H30A,
  H30B} of C30, {H31A,H31B} of C31, {H32A,H32B} of C32, {H33A,H33B} of C33,
  {H34A,H34B,H34C,H34D} of C34, {H35A,H35B} of C35, H17 of C17, H16 of C16, H15
  of C15, H14 of C14, H11 of C11, H10 of C10, H9 of C9, H8 of C8, H5 of C5, H4
  of C4, H3 of C3, H2 of C2, {H39A,H39B} of C39, {H39C,H39D} of C39A, {H40A,
  H40B} of C40, {H40C,H40D} of C40A, {H38C,H38D} of C38A, {H38A,H38B} of C38,
  {H37C,H37D} of C37A, {H37A,H37B} of C37, {H36C,H36D} of C36A, {H36A,H36B} of
  C36, {H35C,H35D} of C35A, H20 of C20, H21 of C21, H22 of C22, H23 of C23,
  {H25A,H25B,H25C,H25D} of C25, {H26A,H26B} of C26, {H26C,H26D} of C26A
2. Restrained distances
 C40A-C39A
 1.52 with sigma of 0.01
 C27-C26 ~ C26A-C25 ~ C26-C25
 with sigma of 0.01
3. Uiso/Uaniso restraints and constraints
Uanis(C36) = Uanis(C36A)
Uanis(C35) = Uanis(C35A)
Uanis(C26) = Uanis(C26A)
Uanis(C39) = Uanis(C39A)
Uanis(C37) = Uanis(C37A)
Uanis(C38) = Uanis(C38A)
Uanis(C40) = Uanis(C40A)
4. Others
 Sof(H25A)=Sof(H25B)=1-Sof(H25B)=1-Sof(H25B)=Sof(C26)=Sof(H26A)=Sof(H26B)=1-
 Sof(H25B)=1-Sof(H25B)=1-Sof(H25B)=Sof(H27A)=Sof(H27B)=1-Sof(H25B)=1-Sof(H25B)
 Sof(H34A)=Sof(H34B)=1-Sof(H34B)=1-Sof(H34B)=Sof(C35)=Sof(H35A)=Sof(H35B)=1-
 Sof(H34B)=1-Sof(H34B)=1-Sof(H34B)=Sof(C36)=Sof(H36A)=Sof(H36B)=1-Sof(H34B)=1-
 Sof(H34B)=1-Sof(H34B)
 Sof(C37)=Sof(H37A)=Sof(H37B)=1-Sof(H37A)=1-Sof(H37A)=1-Sof(H37A)=Sof(C38)=
 Sof(H38A)=Sof(H38B)=1-Sof(H37A)=1-Sof(H37A)=1-Sof(H37A)=Sof(C39)=Sof(H39A)=
 Sof(H39B)=1-Sof(H37A)=1-Sof(H37A)=1-Sof(H37A)=Sof(C40)=Sof(H40A)=Sof(H40B)=1-
 Sof(H37A)=1-Sof(H37A)=1-Sof(H37A)
5.a Secondary CH2 refined with riding coordinates:
 C25(H25A,H25B), C25(H25C,H25D), C26(H26A,H26B), C26A(H26C,H26D), C27(H27A,
 H27B), C27(H27C,H27D), C28(H28A,H28B), C29(H29A,H29B), C30(H30A,H30B),
 C31(H31A,H31B), C32(H32A,H32B), C33(H33A,H33B), C34(H34A,H34B), C34(H34C,H34D),
  C35(H35A,H35B), C35A(H35C,H35D), C36(H36A,H36B), C36A(H36C,H36D), C37(H37A,
 H37B), C37A(H37C,H37D), C38(H38A,H38B), C38A(H38C,H38D), C39(H39A,H39B),
 C39A(H39C,H39D), C40(H40A,H40B), C40A(H40C,H40D)
5.b Aromatic/amide H refined with riding coordinates:
 C2(H2), C3(H3), C4(H4), C5(H5), C8(H8), C9(H9), C10(H10), C11(H11), C14(H14),
 C15(H15), C16(H16), C17(H17), C20(H20), C21(H21), C22(H22), C23(H23)
;
_shelx_estimated_absorpt_t_max 0.989
_shelx_estimated_absorpt_t_min 0.942
_shelx_space_group_comment
;
The symmetry employed for this shelxl refinement is uniquely defined
by the following loop, which should always be used as a source of
symmetry information in preference to the above space-group names.
They are only intended as comments.
;
_shelxl_version_number 2012-9

loop_
_space_group_symop_operation_xyz
'x, y, z'
'-x, -y, -z'

loop_
_atom_site_label
_atom_site_type_symbol
_atom_site_fract_x
_atom_site_fract_y
_atom_site_fract_z
_atom_site_U_iso_or_equiv
_atom_site_adp_type
_atom_site_occupancy
_atom_site_site_symmetry_order
_atom_site_calc_flag
_atom_site_refinement_flags_posn
_atom_site_refinement_flags_adp
_atom_site_refinement_flags_occupancy
_atom_site_disorder_assembly
_atom_site_disorder_group
Si1 Si 0.35501(4) 0.67409(3) 0.31242(3) 0.01384(10) Uani 1 1 d . . . . .
Na1 Na 0.30671(7) 0.57560(5) 0.60531(5) 0.02303(15) Uani 1 1 d . . . . .
Na2 Na 0.16449(6) 0.94719(5) 0.18880(5) 0.02318(15) Uani 1 1 d . . . . .
O1 O 0.43176(11) 0.67837(9) 0.59952(9) 0.0218(2) Uani 1 1 d . . . . .
O2 O 0.24146(11) 0.90497(10) 0.03716(9) 0.0252(3) Uani 1 1 d . . . . .
O3 O -0.05247(12) 0.93786(10) 0.23952(10) 0.0274(3) Uani 1 1 d . . . . .
O4 O 0.09073(14) 1.13734(10) 0.10774(10) 0.0319(3) Uani 1 1 d . . . . .
C1 C 0.32025(15) 0.59496(12) 0.23989(11) 0.0150(3) Uani 1 1 d . . . . .
C2 C 0.19550(15) 0.58765(12) 0.22814(12) 0.0172(3) Uani 1 1 d . . . . .
H2 H 0.1131 0.6241 0.2619 0.021 Uiso 1 1 calc R U . . .
C3 C 0.18911(16) 0.52878(13) 0.16867(12) 0.0190(3) Uani 1 1 d . . . . .
H3 H 0.1032 0.5254 0.1623 0.023 Uiso 1 1 calc R U . . .
C4 C 0.30915(16) 0.47433(12) 0.11807(12) 0.0186(3) Uani 1 1 d . . . . .
H4 H 0.3048 0.4341 0.0773 0.022 Uiso 1 1 calc R U . . .
C5 C 0.43393(16) 0.47936(12) 0.12761(12) 0.0169(3) Uani 1 1 d . . . . .
H5 H 0.5155 0.4420 0.0938 0.020 Uiso 1 1 calc R U . . .
C6 C 0.44039(15) 0.53961(11) 0.18710(11) 0.0142(3) Uani 1 1 d . . . . .
C7 C 0.56597(15) 0.55111(12) 0.20186(11) 0.0148(3) Uani 1 1 d . . . . .
C8 C 0.69948(15) 0.49682(12) 0.16673(12) 0.0176(3) Uani 1 1 d . . . . .
H8 H 0.7133 0.4466 0.1310 0.021 Uiso 1 1 calc R U . . .
C9 C 0.81126(16) 0.51590(13) 0.18382(12) 0.0199(3) Uani 1 1 d . . . . .
H9 H 0.9013 0.4787 0.1601 0.024 Uiso 1 1 calc R U . . .
C10 C 0.79121(16) 0.59046(13) 0.23634(12) 0.0191(3) Uani 1 1 d . . . . .
H10 H 0.8673 0.6054 0.2464 0.023 Uiso 1 1 calc R U . . .
C11 C 0.65984(15) 0.64193(12) 0.27338(11) 0.0166(3) Uani 1 1 d . . . . .
H11 H 0.6480 0.6906 0.3103 0.020 Uiso 1 1 calc R U . . .
C12 C 0.54279(15) 0.62463(12) 0.25823(11) 0.0148(3) Uani 1 1 d . . . . .
C13 C 0.34751(15) 0.81008(12) 0.32076(11) 0.0154(3) Uani 1 1 d . . . . .
C14 C 0.42276(16) 0.88302(12) 0.26081(12) 0.0182(3) Uani 1 1 d . . . . .
H14 H 0.4929 0.8627 0.2093 0.022 Uiso 1 1 calc R U . . .
C15 C 0.39794(17) 0.98311(13) 0.27445(13) 0.0224(3) Uani 1 1 d . . . . .
H15 H 0.4519 1.0293 0.2336 0.027 Uiso 1 1 calc R U . . .
C16 C 0.29305(18) 1.01648(13) 0.34868(13) 0.0242(4) Uani 1 1 d . . . . .
H16 H 0.2760 1.0851 0.3580 0.029 Uiso 1 1 calc R U . . .
C17 C 0.21499(16) 0.94921(12) 0.40799(12) 0.0202(3) Uani 1 1 d . . . . .
H17 H 0.1435 0.9724 0.4575 0.024 Uiso 1 1 calc R U . . .
C18 C 0.24011(15) 0.84636(12) 0.39605(11) 0.0158(3) Uani 1 1 d . . . . .
C19 C 0.16699(15) 0.76837(12) 0.45453(11) 0.0155(3) Uani 1 1 d . . . . .
C20 C 0.06995(15) 0.77517(12) 0.54175(12) 0.0182(3) Uani 1 1 d . . . . .
H20 H 0.0489 0.8349 0.5670 0.022 Uiso 1 1 calc R U . . .
C21 C 0.00526(16) 0.69584(13) 0.59077(12) 0.0201(3) Uani 1 1 d . . . . .
H21 H -0.0601 0.7013 0.6493 0.024 Uiso 1 1 calc R U . . .
C22 C 0.03668(15) 0.60653(13) 0.55360(12) 0.0190(3) Uani 1 1 d . . . . .
H22 H -0.0097 0.5531 0.5856 0.023 Uiso 1 1 calc R U . . .
C23 C 0.13535(15) 0.59720(12) 0.47041(12) 0.0171(3) Uani 1 1 d . . . . .
H23 H 0.1574 0.5354 0.4479 0.021 Uiso 1 1 calc R U . . .
C24 C 0.20457(15) 0.67616(12) 0.41761(11) 0.0148(3) Uani 1 1 d . . . . .
C25 C 0.39426(17) 0.76146(14) 0.64762(14) 0.0261(4) Uani 1 1 d D . . . .
H25A H 0.3726 0.7302 0.7236 0.031 Uiso 0.83(4) 1 calc R U P A 1
H25B H 0.3128 0.8229 0.6184 0.031 Uiso 0.83(4) 1 calc R U P A 1
H25C H 0.3548 0.7346 0.7204 0.031 Uiso 0.17(4) 1 calc R U P A 2
H25D H 0.3251 0.8288 0.6092 0.031 Uiso 0.17(4) 1 calc R U P A 2
C26 C 0.5172(5) 0.8025(6) 0.6251(8) 0.0393(12) Uani 0.83(4) 1 d D . P A 1
H26A H 0.5319 0.8149 0.6866 0.047 Uiso 0.83(4) 1 calc R U P A 1
H26B H 0.5053 0.8717 0.5653 0.047 Uiso 0.83(4) 1 calc R U P A 1
C26A C 0.524(3) 0.787(4) 0.645(4) 0.0393(12) Uani 0.17(4) 1 d D . P A 2
H26C H 0.5172 0.8638 0.6013 0.047 Uiso 0.17(4) 1 calc R U P A 2
H26D H 0.5414 0.7754 0.7161 0.047 Uiso 0.17(4) 1 calc R U P A 2
C27 C 0.63547(17) 0.70785(14) 0.59977(13) 0.0261(4) Uani 1 1 d D . . . .
H27A H 0.7115 0.7336 0.5547 0.031 Uiso 0.83(4) 1 calc R U P A 1
H27B H 0.6708 0.6479 0.6636 0.031 Uiso 0.83(4) 1 calc R U P A 1
H27C H 0.6856 0.6437 0.6552 0.031 Uiso 0.17(4) 1 calc R U P A 2
H27D H 0.7013 0.7440 0.5511 0.031 Uiso 0.17(4) 1 calc R U P A 2
C28 C 0.56420(17) 0.67241(16) 0.54319(14) 0.0292(4) Uani 1 1 d . . . . .
H28A H 0.5558 0.7223 0.4703 0.035 Uiso 1 1 calc R U . . .
H28B H 0.6154 0.5962 0.5429 0.035 Uiso 1 1 calc R U . . .
C29 C 0.16205(18) 0.86076(16) 0.00288(15) 0.0295(4) Uani 1 1 d . . . . .
H29A H 0.1016 0.9203 -0.0493 0.035 Uiso 1 1 calc R U . . .
H29B H 0.1042 0.8261 0.0625 0.035 Uiso 1 1 calc R U . . .
C30 C 0.26154(18) 0.77633(15) -0.04426(14) 0.0290(4) Uani 1 1 d . . . . .
H30A H 0.2272 0.7789 -0.1060 0.035 Uiso 1 1 calc R U . . .
H30B H 0.2786 0.7010 0.0069 0.035 Uiso 1 1 calc R U . . .
C31 C 0.38976(19) 0.81001(17) -0.07451(16) 0.0341(4) Uani 1 1 d . . . . .
H31A H 0.4730 0.7458 -0.0746 0.041 Uiso 1 1 calc R U . . .
H31B H 0.3873 0.8671 -0.1440 0.041 Uiso 1 1 calc R U . . .
C32 C 0.38502(18) 0.85504(16) 0.00947(15) 0.0299(4) Uani 1 1 d . . . . .
H32A H 0.4284 0.7951 0.0705 0.036 Uiso 1 1 calc R U . . .
H32B H 0.4336 0.9106 -0.0165 0.036 Uiso 1 1 calc R U . . .
C33 C -0.13031(18) 0.99160(14) 0.31449(14) 0.0272(4) Uani 1 1 d . . . . .
H33A H -0.1742 1.0711 0.2790 0.033 Uiso 1 1 calc R U . . .
H33B H -0.0697 0.9840 0.3636 0.033 Uiso 1 1 calc R U . . .
C34 C -0.23809(19) 0.93642(16) 0.37228(15) 0.0324(4) Uani 1 1 d . . . . .
H34A H -0.3293 0.9828 0.3477 0.039 Uiso 0.791(7) 1 calc R U P B 1
H34B H -0.2438 0.9210 0.4482 0.039 Uiso 0.791(7) 1 calc R U P B 1
H34C H -0.2175 0.8928 0.4451 0.039 Uiso 0.209(7) 1 calc R U P B 2
H34D H -0.3299 0.9922 0.3729 0.039 Uiso 0.209(7) 1 calc R U P B 2
C35 C -0.1868(4) 0.8295(3) 0.3459(2) 0.0301(7) Uani 0.791(7) 1 d . . P B 1
H35A H -0.1211 0.7702 0.3945 0.036 Uiso 0.791(7) 1 calc R U P B 1
H35B H -0.2636 0.8041 0.3471 0.036 Uiso 0.791(7) 1 calc R U P B 1
C35A C -0.2338(14) 0.8655(11) 0.3169(10) 0.0301(7) Uani 0.209(7) 1 d . . P B 2
H35C H -0.2593 0.7999 0.3647 0.036 Uiso 0.209(7) 1 calc R U P B 2
H35D H -0.2962 0.9054 0.2611 0.036 Uiso 0.209(7) 1 calc R U P B 2
C36 C -0.1171(3) 0.8644(3) 0.2366(3) 0.0311(7) Uani 0.791(7) 1 d . . P B 1
H36A H -0.0485 0.7999 0.2194 0.037 Uiso 0.791(7) 1 calc R U P B 1
H36B H -0.1849 0.9026 0.1846 0.037 Uiso 0.791(7) 1 calc R U P B 1
C36A C -0.0940(15) 0.8347(11) 0.2743(11) 0.0311(7) Uani 0.209(7) 1 d . . P B 2
H36C H -0.0852 0.8097 0.2146 0.037 Uiso 0.209(7) 1 calc R U P B 2
H36D H -0.0358 0.7744 0.3276 0.037 Uiso 0.209(7) 1 calc R U P B 2
C37 C 0.1558(6) 1.1827(3) 0.0101(3) 0.0297(9) Uani 0.735(11) 1 d . . P C 1
H37A H 0.0884 1.2422 -0.0369 0.036 Uiso 0.735(11) 1 calc R U P C 1
H37B H 0.2084 1.1254 -0.0230 0.036 Uiso 0.735(11) 1 calc R U P C 1
C37A C 0.2045(14) 1.1681(11) 0.0175(11) 0.0297(9) Uani 0.265(11) 1 d . . P C 2
H37C H 0.2855 1.1025 0.0167 0.036 Uiso 0.265(11) 1 calc R U P C 2
H37D H 0.1684 1.2026 -0.0514 0.036 Uiso 0.265(11) 1 calc R U P C 2
C38 C 0.2532(9) 1.2292(7) 0.0361(7) 0.0265(10) Uani 0.735(11) 1 d . . P C 1
H38A H 0.2816 1.2851 -0.0256 0.032 Uiso 0.735(11) 1 calc R U P C 1
H38B H 0.3354 1.1700 0.0667 0.032 Uiso 0.735(11) 1 calc R U P C 1
C38A C 0.236(3) 1.244(2) 0.046(2) 0.0265(10) Uani 0.265(11) 1 d . . P C 2
H38C H 0.3059 1.2036 0.0962 0.032 Uiso 0.265(11) 1 calc R U P C 2
H38D H 0.2733 1.2936 -0.0162 0.032 Uiso 0.265(11) 1 calc R U P C 2
C39 C 0.1541(6) 1.2818(4) 0.1178(4) 0.0349(10) Uani 0.735(11) 1 d . . P C 1
H39A H 0.2039 1.2714 0.1750 0.042 Uiso 0.735(11) 1 calc R U P C 1
H39B H 0.1087 1.3617 0.0848 0.042 Uiso 0.735(11) 1 calc R U P C 1
C39A C 0.1184(16) 1.3052(12) 0.0909(12) 0.0349(10) Uani 0.265(11) 1 d D . P C 2
H39C H 0.0562 1.3606 0.0379 0.042 Uiso 0.265(11) 1 calc R U P C 2
H39D H 0.1408 1.3430 0.1296 0.042 Uiso 0.265(11) 1 calc R U P C 2
C40 C 0.0485(16) 1.2180(12) 0.1582(13) 0.0340(12) Uani 0.735(11) 1 d . . P C 1
H40A H 0.0468 1.1822 0.2346 0.041 Uiso 0.735(11) 1 calc R U P C 1
H40B H -0.0445 1.2689 0.1413 0.041 Uiso 0.735(11) 1 calc R U P C 1
C40A C 0.056(5) 1.217(3) 0.164(4) 0.0340(12) Uani 0.265(11) 1 d D . P C 2
H40C H 0.0969 1.1811 0.2312 0.041 Uiso 0.265(11) 1 calc R U P C 2
H40D H -0.0442 1.2482 0.1772 0.041 Uiso 0.265(11) 1 calc R U P C 2

loop_
_atom_site_aniso_label
_atom_site_aniso_U_11
_atom_site_aniso_U_22
_atom_site_aniso_U_33
_atom_site_aniso_U_23
_atom_site_aniso_U_13
_atom_site_aniso_U_12
Si1 0.0135(2) 0.0145(2) 0.0166(2) -0.00885(16) 0.00076(15) -0.00509(15)
Na1 0.0278(3) 0.0203(3) 0.0232(3) -0.0048(3) -0.0089(3) -0.0087(3)
Na2 0.0192(3) 0.0278(3) 0.0213(3) -0.0096(3) -0.0021(3) -0.0046(3)
O1 0.0217(6) 0.0224(6) 0.0248(6) -0.0126(5) 0.0003(5) -0.0072(5)
O2 0.0208(6) 0.0306(6) 0.0286(6) -0.0173(5) 0.0006(5) -0.0069(5)
O3 0.0250(6) 0.0288(6) 0.0309(7) -0.0162(5) 0.0079(5) -0.0108(5)
O4 0.0437(8) 0.0262(6) 0.0347(7) -0.0139(6) -0.0055(6) -0.0160(6)
C1 0.0178(7) 0.0128(7) 0.0143(7) -0.0045(6) -0.0019(6) -0.0045(6)
C2 0.0164(7) 0.0176(7) 0.0179(7) -0.0075(6) 0.0009(6) -0.0055(6)
C3 0.0187(8) 0.0213(8) 0.0210(8) -0.0078(6) -0.0026(6) -0.0094(6)
C4 0.0239(8) 0.0204(8) 0.0167(7) -0.0092(6) -0.0008(6) -0.0103(6)
C5 0.0196(7) 0.0165(7) 0.0155(7) -0.0076(6) 0.0014(6) -0.0061(6)
C6 0.0170(7) 0.0129(7) 0.0118(7) -0.0025(5) -0.0012(5) -0.0054(5)
C7 0.0174(7) 0.0134(7) 0.0130(7) -0.0037(6) -0.0019(6) -0.0045(6)
C8 0.0193(7) 0.0181(7) 0.0162(7) -0.0081(6) 0.0010(6) -0.0059(6)
C9 0.0151(7) 0.0212(8) 0.0219(8) -0.0088(6) 0.0011(6) -0.0040(6)
C10 0.0174(7) 0.0217(8) 0.0202(8) -0.0064(6) -0.0018(6) -0.0087(6)
C11 0.0197(7) 0.0171(7) 0.0153(7) -0.0069(6) -0.0014(6) -0.0069(6)
C12 0.0156(7) 0.0152(7) 0.0134(7) -0.0049(6) -0.0001(6) -0.0051(6)
C13 0.0163(7) 0.0158(7) 0.0160(7) -0.0068(6) -0.0047(6) -0.0037(6)
C14 0.0182(7) 0.0190(7) 0.0188(8) -0.0065(6) -0.0033(6) -0.0062(6)
C15 0.0261(8) 0.0178(8) 0.0255(8) -0.0043(6) -0.0046(7) -0.0109(6)
C16 0.0306(9) 0.0154(7) 0.0307(9) -0.0103(7) -0.0059(7) -0.0073(7)
C17 0.0229(8) 0.0170(7) 0.0211(8) -0.0096(6) -0.0029(6) -0.0027(6)
C18 0.0173(7) 0.0155(7) 0.0153(7) -0.0066(6) -0.0052(6) -0.0023(6)
C19 0.0147(7) 0.0155(7) 0.0164(7) -0.0068(6) -0.0042(6) -0.0016(6)
C20 0.0188(7) 0.0186(7) 0.0178(8) -0.0096(6) -0.0029(6) -0.0020(6)
C21 0.0169(7) 0.0250(8) 0.0169(8) -0.0084(6) 0.0006(6) -0.0048(6)
C22 0.0169(7) 0.0223(8) 0.0197(8) -0.0060(6) -0.0013(6) -0.0093(6)
C23 0.0172(7) 0.0180(7) 0.0194(8) -0.0091(6) -0.0039(6) -0.0047(6)
C24 0.0140(7) 0.0157(7) 0.0154(7) -0.0066(6) -0.0028(6) -0.0031(6)
C25 0.0264(9) 0.0252(9) 0.0305(9) -0.0173(7) 0.0027(7) -0.0069(7)
C26 0.0417(13) 0.038(3) 0.052(3) -0.027(2) 0.0070(14) -0.0221(15)
C26A 0.0417(13) 0.038(3) 0.052(3) -0.027(2) 0.0070(14) -0.0221(15)
C27 0.0243(8) 0.0304(9) 0.0227(8) -0.0033(7) -0.0016(7) -0.0134(7)
C28 0.0222(8) 0.0376(10) 0.0302(9) -0.0188(8) 0.0028(7) -0.0072(7)
C29 0.0231(9) 0.0367(10) 0.0342(10) -0.0177(8) -0.0018(7) -0.0098(7)
C30 0.0318(9) 0.0291(9) 0.0297(9) -0.0127(8) -0.0037(7) -0.0102(8)
C31 0.0293(9) 0.0391(10) 0.0423(11) -0.0255(9) 0.0085(8) -0.0144(8)
C32 0.0210(8) 0.0400(10) 0.0343(10) -0.0210(8) 0.0024(7) -0.0097(7)
C33 0.0276(9) 0.0234(8) 0.0311(9) -0.0138(7) 0.0046(7) -0.0079(7)
C34 0.0285(9) 0.0396(10) 0.0339(10) -0.0186(8) 0.0080(8) -0.0156(8)
C35 0.0374(18) 0.0314(16) 0.0275(15) -0.0094(13) -0.0004(12) -0.0192(14)
C35A 0.0374(18) 0.0314(16) 0.0275(15) -0.0094(13) -0.0004(12) -0.0192(14)
C36 0.0454(16) 0.0255(16) 0.0269(19) -0.0133(14) 0.0050(13) -0.0164(13)
C36A 0.0454(16) 0.0255(16) 0.0269(19) -0.0133(14) 0.0050(13) -0.0164(13)
C37 0.039(3) 0.0268(15) 0.0262(12) -0.0088(11) -0.0080(18) -0.0110(18)
C37A 0.039(3) 0.0268(15) 0.0262(12) -0.0088(11) -0.0080(18) -0.0110(18)
C38 0.019(3) 0.029(3) 0.025(2) -0.0111(14) 0.0034(18) -0.0012(19)
C38A 0.019(3) 0.029(3) 0.025(2) -0.0111(14) 0.0034(18) -0.0012(19)
C39 0.041(3) 0.040(2) 0.039(3) -0.024(2) 0.0068(15) -0.025(2)
C39A 0.041(3) 0.040(2) 0.039(3) -0.024(2) 0.0068(15) -0.025(2)
C40 0.025(2) 0.0346(10) 0.052(2) -0.0262(11) 0.0069(14) -0.0139(12)
C40A 0.025(2) 0.0346(10) 0.052(2) -0.0262(11) 0.0069(14) -0.0139(12)

loop_
_atom_type_symbol
_atom_type_description
_atom_type_scat_dispersion_real
_atom_type_scat_dispersion_imag
_atom_type_scat_source
C C 0.0033 0.0016 'International Tables Vol C Tables 4.2.6.8 and 6.1.1.4'
H H 0.0000 0.0000 'International Tables Vol C Tables 4.2.6.8 and 6.1.1.4'
Na Na 0.0362 0.0249 'International Tables Vol C Tables 4.2.6.8 and 6.1.1.4'
O O 0.0106 0.0060 'International Tables Vol C Tables 4.2.6.8 and 6.1.1.4'
Si Si 0.0817 0.0704 'International Tables Vol C Tables 4.2.6.8 and 6.1.1.4'

loop_
_geom_angle_atom_site_label_1
_geom_angle_atom_site_label_2
_geom_angle_atom_site_label_3
_geom_angle
_geom_angle_site_symmetry_1
_geom_angle_site_symmetry_3
C1 Si1 Na2 102.65(6) . .
C1 Si1 C12 85.93(7) . .
C12 Si1 Na2 116.91(5) . .
C13 Si1 Na2 47.94(5) . .
C13 Si1 C1 149.46(7) . .
C13 Si1 C12 99.98(7) . .
C13 Si1 C24 86.49(7) . .
C24 Si1 Na2 85.19(5) . .
C24 Si1 C1 100.65(7) . .
C24 Si1 C12 155.24(7) . .
O1 Na1 C7 79.40(5) . 2_666
O1 Na1 C8 86.56(5) . 2_666
O1 Na1 C9 111.88(5) . 2_666
O1 Na1 C10 135.28(5) . 2_666
O1 Na1 C11 126.90(5) . 2_666
O1 Na1 C12 97.78(6) . 2_666
O1 Na1 C19 83.47(6) . .
O1 Na1 C20 90.56(6) . .
O1 Na1 C22 138.85(5) . .
O1 Na1 C23 132.35(5) . .
O1 Na1 C24 102.69(5) . .
C7 Na1 C8 27.80(4) 2_666 2_666
C7 Na1 C9 49.21(5) 2_666 2_666
C7 Na1 C20 134.22(5) 2_666 .
C7 Na1 C22 130.09(5) 2_666 .
C8 Na1 C20 107.97(5) 2_666 .
C9 Na1 C8 27.36(5) 2_666 2_666
C9 Na1 C20 96.62(6) 2_666 .
C9 Na1 C22 82.19(5) 2_666 .
C10 Na1 C7 58.30(5) 2_666 2_666
C10 Na1 C8 49.34(5) 2_666 2_666
C10 Na1 C9 28.22(5) 2_666 2_666
C10 Na1 C20 107.97(6) 2_666 .
C10 Na1 C22 73.56(5) 2_666 .
C11 Na1 C7 50.48(5) 2_666 2_666
C11 Na1 C8 58.28(5) 2_666 2_666
C11 Na1 C9 50.21(5) 2_666 2_666
C11 Na1 C10 28.56(5) 2_666 2_666
C11 Na1 C12 29.37(5) 2_666 2_666
C11 Na1 C19 149.62(5) 2_666 .
C11 Na1 C20 135.09(5) 2_666 .
C11 Na1 C22 92.36(5) 2_666 .
C12 Na1 C7 28.89(4) 2_666 2_666
C12 Na1 C8 50.62(5) 2_666 2_666
C12 Na1 C9 59.41(5) 2_666 2_666
C12 Na1 C10 51.41(5) 2_666 2_666
C12 Na1 C19 175.01(5) 2_666 .
C12 Na1 C20 156.02(5) 2_666 .
C12 Na1 C22 121.61(5) 2_666 .
C19 Na1 C7 155.55(5) . 2_666
C19 Na1 C8 134.36(5) . 2_666
C19 Na1 C9 124.63(6) . 2_666
C19 Na1 C10 130.29(6) . 2_666
C19 Na1 C20 28.26(4) . .
C19 Na1 C22 58.37(5) . .
C22 Na1 C8 108.40(5) . 2_666
C22 Na1 C20 48.60(5) . .
C23 Na1 C7 148.24(5) . 2_666
C23 Na1 C8 134.54(5) . 2_666
C23 Na1 C9 107.27(6) . 2_666
C23 Na1 C10 90.95(6) . 2_666
C23 Na1 C11 98.89(5) . 2_666
C23 Na1 C12 125.61(5) . 2_666
C23 Na1 C19 51.63(5) . .
C23 Na1 C20 58.47(5) . .
C23 Na1 C22 27.94(4) . .
C24 Na1 C7 173.95(5) . 2_666
C24 Na1 C8 157.01(5) . 2_666
C24 Na1 C9 133.38(6) . 2_666
C24 Na1 C10 120.91(6) . 2_666
C24 Na1 C11 125.52(5) . 2_666
C24 Na1 C12 145.30(5) . 2_666
C24 Na1 C19 30.11(4) . .
C24 Na1 C20 51.72(5) . .
C24 Na1 C22 51.39(5) . .
C24 Na1 C23 29.99(5) . .
O2 Na2 Si1 85.65(5) . .
O2 Na2 O4 95.36(6) . .
O2 Na2 C13 106.09(6) . .
O2 Na2 C14 97.71(5) . .
O2 Na2 C18 134.94(5) . .
O3 Na2 Si1 100.56(5) . .
O3 Na2 O2 108.54(5) . .
O3 Na2 O4 93.54(5) . .
O3 Na2 C13 115.67(6) . .
O3 Na2 C14 143.38(6) . .
O3 Na2 C18 92.95(5) . .
O4 Na2 Si1 164.77(4) . .
O4 Na2 C13 134.58(5) . .
O4 Na2 C14 109.29(5) . .
O4 Na2 C18 123.05(5) . .
C13 Na2 Si1 32.25(3) . .
C13 Na2 C14 29.74(5) . .
C13 Na2 C18 30.20(4) . .
C14 Na2 Si1 55.61(4) . .
C14 Na2 C18 50.69(5) . .
C18 Na2 Si1 50.99(4) . .
C25 O1 Na1 127.10(10) . .
C25 O1 C28 108.52(12) . .
C28 O1 Na1 124.36(10) . .
C29 O2 Na2 118.58(10) . .
C29 O2 C32 108.75(13) . .
C32 O2 Na2 122.06(10) . .
C33 O3 Na2 115.63(10) . .
C33 O3 C36A 103.1(5) . .
C36 O3 Na2 132.41(14) . .
C36 O3 C33 109.23(16) . .
C36A O3 Na2 126.1(6) . .
C37 O4 Na2 118.9(2) . .
C37 O4 C40 106.0(4) . .
C37A O4 Na2 107.9(5) . .
C40 O4 Na2 125.8(5) . .
C40A O4 Na2 123.0(14) . .
C40A O4 C37A 105.2(11) . .
C2 C1 Si1 129.90(11) . .
C2 C1 C6 116.76(13) . .
C6 C1 Si1 113.29(11) . .
C1 C2 H2 119.0 . .
C3 C2 C1 121.99(14) . .
C3 C2 H2 119.0 . .
C2 C3 H3 120.0 . .
C2 C3 C4 120.10(14) . .
C4 C3 H3 120.0 . .
C3 C4 H4 120.1 . .
C5 C4 C3 119.78(14) . .
C5 C4 H4 120.1 . .
C4 C5 H5 119.9 . .
C4 C5 C6 120.16(14) . .
C6 C5 H5 119.9 . .
C1 C6 C7 114.00(13) . .
C5 C6 C1 121.20(14) . .
C5 C6 C7 124.80(13) . .
C6 C7 Na1 120.77(10) . 2_666
C8 C7 Na1 77.73(9) . 2_666
C8 C7 C6 125.67(14) . .
C8 C7 C12 120.83(14) . .
C12 C7 Na1 72.08(9) . 2_666
C12 C7 C6 113.49(13) . .
Na1 C8 H8 121.8 2_666 .
C7 C8 Na1 74.47(9) . 2_666
C7 C8 H8 119.8 . .
C9 C8 Na1 75.24(9) . 2_666
C9 C8 C7 120.48(14) . .
C9 C8 H8 119.8 . .
Na1 C9 H9 120.6 2_666 .
C8 C9 Na1 77.40(9) . 2_666
C8 C9 H9 120.0 . .
C8 C9 C10 119.92(14) . .
C10 C9 Na1 73.09(9) . 2_666
C10 C9 H9 120.0 . .
Na1 C10 H10 119.7 2_666 .
C9 C10 Na1 78.69(10) . 2_666
C9 C10 H10 120.2 . .
C11 C10 Na1 72.46(9) . 2_666
C11 C10 C9 119.64(14) . .
C11 C10 H10 120.2 . .
Na1 C11 H11 115.3 2_666 .
C10 C11 Na1 78.98(9) . 2_666
C10 C11 H11 118.8 . .
C10 C11 C12 122.41(14) . .
C12 C11 Na1 77.21(9) . 2_666
C12 C11 H11 118.8 . .
Si1 C12 Na1 112.25(7) . 2_666
C7 C12 Si1 112.92(11) . .
C7 C12 Na1 79.03(9) . 2_666
C11 C12 Si1 130.15(11) . .
C11 C12 Na1 73.41(9) . 2_666
C11 C12 C7 116.66(13) . .
Si1 C13 Na2 99.82(6) . .
C14 C13 Si1 130.40(12) . .
C14 C13 Na2 82.58(10) . .
C14 C13 C18 116.43(13) . .
C18 C13 Si1 113.00(11) . .
C18 C13 Na2 82.93(9) . .
Na2 C14 H14 109.1 . .
C13 C14 Na2 67.68(9) . .
C13 C14 H14 118.8 . .
C15 C14 Na2 93.67(10) . .
C15 C14 C13 122.39(15) . .
C15 C14 H14 118.8 . .
C14 C15 H15 119.9 . .
C14 C15 C16 120.12(15) . .
C16 C15 H15 119.9 . .
C15 C16 H16 120.1 . .
C17 C16 C15 119.80(14) . .
C17 C16 H16 120.1 . .
C16 C17 H17 119.6 . .
C16 C17 C18 120.80(15) . .
C18 C17 H17 119.6 . .
C13 C18 Na2 66.87(8) . .
C13 C18 C19 113.73(13) . .
C17 C18 Na2 92.45(10) . .
C17 C18 C13 120.43(14) . .
C17 C18 C19 125.84(14) . .
C19 C18 Na2 109.30(10) . .
C18 C19 Na1 116.92(10) . .
C20 C19 Na1 80.92(9) . .
C20 C19 C18 125.98(14) . .
C20 C19 C24 120.55(14) . .
C24 C19 Na1 70.92(9) . .
C24 C19 C18 113.45(13) . .
Na1 C20 H20 121.5 . .
C19 C20 Na1 70.82(9) . .
C19 C20 H20 119.6 . .
C21 C20 Na1 79.13(10) . .
C21 C20 C19 120.72(14) . .
C21 C20 H20 119.6 . .
Na1 C21 H21 124.0 . .
C20 C21 Na1 74.04(9) . .
C20 C21 H21 120.1 . .
C20 C21 C22 119.80(14) . .
C22 C21 Na1 73.39(9) . .
C22 C21 H21 120.1 . .
Na1 C22 H22 123.2 . .
C21 C22 Na1 79.10(9) . .
C21 C22 H22 120.1 . .
C23 C22 Na1 68.88(9) . .
C23 C22 C21 119.78(14) . .
C23 C22 H22 120.1 . .
Na1 C23 H23 115.1 . .
C22 C23 Na1 83.17(10) . .
C22 C23 H23 118.7 . .
C22 C23 C24 122.57(14) . .
C24 C23 Na1 73.22(9) . .
C24 C23 H23 118.7 . .
Si1 C24 Na1 108.01(7) . .
C19 C24 Si1 112.91(11) . .
C19 C24 Na1 78.97(9) . .
C23 C24 Si1 130.26(11) . .
C23 C24 Na1 76.79(9) . .
C23 C24 C19 116.50(13) . .
O1 C25 H25A 110.4 . .
O1 C25 H25B 110.4 . .
O1 C25 H25C 110.3 . .
O1 C25 H25D 110.3 . .
O1 C25 C26 106.6(3) . .
O1 C25 C26A 107.2(16) . .
H25A C25 H25B 108.6 . .
H25C C25 H25D 108.5 . .
C26 C25 H25A 110.4 . .
C26 C25 H25B 110.4 . .
C26A C25 H25C 110.3 . .
C26A C25 H25D 110.3 . .
C25 C26 H26A 111.2 . .
C25 C26 H26B 111.2 . .
C25 C26 C27 102.8(4) . .
H26A C26 H26B 109.1 . .
C27 C26 H26A 111.2 . .
C27 C26 H26B 111.2 . .
C25 C26A H26C 110.8 . .
C25 C26A H26D 110.8 . .
H26C C26A H26D 108.9 . .
C27 C26A C25 104.8(19) . .
C27 C26A H26C 110.8 . .
C27 C26A H26D 110.8 . .
C26 C27 H27A 111.7 . .
C26 C27 H27B 111.7 . .
C26A C27 H27C 110.7 . .
C26A C27 H27D 110.7 . .
C26A C27 C28 105.1(8) . .
H27A C27 H27B 109.5 . .
H27C C27 H27D 108.8 . .
C28 C27 C26 100.3(3) . .
C28 C27 H27A 111.7 . .
C28 C27 H27B 111.7 . .
C28 C27 H27C 110.7 . .
C28 C27 H27D 110.7 . .
O1 C28 C27 105.27(14) . .
O1 C28 H28A 110.7 . .
O1 C28 H28B 110.7 . .
C27 C28 H28A 110.7 . .
C27 C28 H28B 110.7 . .
H28A C28 H28B 108.8 . .
O2 C29 H29A 110.3 . .
O2 C29 H29B 110.3 . .
O2 C29 C30 107.25(14) . .
H29A C29 H29B 108.5 . .
C30 C29 H29A 110.3 . .
C30 C29 H29B 110.3 . .
C29 C30 H30A 111.1 . .
C29 C30 H30B 111.1 . .
C29 C30 C31 103.38(14) . .
H30A C30 H30B 109.1 . .
C31 C30 H30A 111.1 . .
C31 C30 H30B 111.1 . .
C30 C31 H31A 111.2 . .
C30 C31 H31B 111.2 . .
H31A C31 H31B 109.2 . .
C32 C31 C30 102.61(15) . .
C32 C31 H31A 111.2 . .
C32 C31 H31B 111.2 . .
O2 C32 C31 105.72(14) . .
O2 C32 H32A 110.6 . .
O2 C32 H32B 110.6 . .
C31 C32 H32A 110.6 . .
C31 C32 H32B 110.6 . .
H32A C32 H32B 108.7 . .
O3 C33 H33A 110.3 . .
O3 C33 H33B 110.3 . .
O3 C33 C34 107.15(14) . .
H33A C33 H33B 108.5 . .
C34 C33 H33A 110.3 . .
C34 C33 H33B 110.3 . .
C33 C34 H34A 111.1 . .
C33 C34 H34B 111.1 . .
C33 C34 H34C 110.5 . .
C33 C34 H34D 110.5 . .
C33 C34 C35 103.17(16) . .
H34A C34 H34B 109.1 . .
H34C C34 H34D 108.7 . .
C35 C34 H34A 111.1 . .
C35 C34 H34B 111.1 . .
C35A C34 C33 106.0(5) . .
C35A C34 H34C 110.5 . .
C35A C34 H34D 110.5 . .
C34 C35 H35A 111.4 . .
C34 C35 H35B 111.4 . .
H35A C35 H35B 109.2 . .
C36 C35 C34 102.0(2) . .
C36 C35 H35A 111.4 . .
C36 C35 H35B 111.4 . .
C34 C35A H35C 111.1 . .
C34 C35A H35D 111.1 . .
H35C C35A H35D 109.0 . .
C36A C35A C34 103.5(10) . .
C36A C35A H35C 111.1 . .
C36A C35A H35D 111.1 . .
O3 C36 C35 103.9(2) . .
O3 C36 H36A 111.0 . .
O3 C36 H36B 111.0 . .
C35 C36 H36A 111.0 . .
C35 C36 H36B 111.0 . .
H36A C36 H36B 109.0 . .
O3 C36A H36C 110.6 . .
O3 C36A H36D 110.6 . .
C35A C36A O3 105.5(10) . .
C35A C36A H36C 110.6 . .
C35A C36A H36D 110.6 . .
H36C C36A H36D 108.8 . .
O4 C37 H37A 111.1 . .
O4 C37 H37B 111.1 . .
O4 C37 C38 103.5(4) . .
H37A C37 H37B 109.0 . .
C38 C37 H37A 111.1 . .
C38 C37 H37B 111.1 . .
O4 C37A H37C 111.5 . .
O4 C37A H37D 111.5 . .
H37C C37A H37D 109.3 . .
C38A C37A O4 101.2(14) . .
C38A C37A H37C 111.5 . .
C38A C37A H37D 111.5 . .
C37 C38 H38A 111.9 . .
C37 C38 H38B 111.9 . .
C37 C38 C39 99.1(6) . .
H38A C38 H38B 109.6 . .
C39 C38 H38A 111.9 . .
C39 C38 H38B 111.9 . .
C37A C38A H38C 109.7 . .
C37A C38A H38D 109.7 . .
H38C C38A H38D 108.2 . .
C39A C38A C37A 110(2) . .
C39A C38A H38C 109.7 . .
C39A C38A H38D 109.7 . .
C38 C39 H39A 111.1 . .
C38 C39 H39B 111.1 . .
H39A C39 H39B 109.0 . .
C40 C39 C38 103.5(9) . .
C40 C39 H39A 111.1 . .
C40 C39 H39B 111.1 . .
C38A C39A H39C 111.4 . .
C38A C39A H39D 111.4 . .
C38A C39A C40A 102(3) . .
H39C C39A H39D 109.3 . .
C40A C39A H39C 111.4 . .
C40A C39A H39D 111.4 . .
O4 C40 C39 106.6(11) . .
O4 C40 H40A 110.4 . .
O4 C40 H40B 110.4 . .
C39 C40 H40A 110.4 . .
C39 C40 H40B 110.4 . .
H40A C40 H40B 108.6 . .
O4 C40A C39A 104(3) . .
O4 C40A H40C 111.0 . .
O4 C40A H40D 111.0 . .
C39A C40A H40C 111.0 . .
C39A C40A H40D 111.0 . .
H40C C40A H40D 109.0 . .

loop_
_geom_bond_atom_site_label_1
_geom_bond_atom_site_label_2
_geom_bond_distance
_geom_bond_site_symmetry_2
Si1 Na2 3.5000(15) .
Si1 C1 1.9099(16) .
Si1 C12 1.9186(17) .
Si1 C13 1.8952(16) .
Si1 C24 1.9041(16) .
Na1 O1 2.2380(14) .
Na1 C7 2.9019(19) 2_666
Na1 C8 2.943(2) 2_666
Na1 C9 2.916(2) 2_666
Na1 C10 2.8455(19) 2_666
Na1 C11 2.764(2) 2_666
Na1 C12 2.8125(19) 2_666
Na1 C19 2.8159(19) .
Na1 C20 2.9439(19) .
Na1 C22 2.935(2) .
Na1 C23 2.7571(18) .
Na1 C24 2.7113(19) .
Na2 O2 2.2981(15) .
Na2 O3 2.2763(17) .
Na2 O4 2.3255(17) .
Na2 C13 2.6371(18) .
Na2 C14 2.827(2) .
Na2 C18 2.8458(19) .
O1 C25 1.4310(19) .
O1 C28 1.431(2) .
O2 C29 1.443(2) .
O2 C32 1.444(2) .
O3 C33 1.438(2) .
O3 C36 1.431(3) .
O3 C36A 1.516(13) .
O4 C37 1.405(4) .
O4 C37A 1.581(14) .
O4 C40 1.42(2) .
O4 C40A 1.47(6) .
C1 C2 1.406(2) .
C1 C6 1.422(2) .
C2 H2 0.9500 .
C2 C3 1.388(2) .
C3 H3 0.9500 .
C3 C4 1.401(2) .
C4 H4 0.9500 .
C4 C5 1.382(2) .
C5 H5 0.9500 .
C5 C6 1.405(2) .
C6 C7 1.458(2) .
C7 Na1 2.9019(19) 2_666
C7 C8 1.405(2) .
C7 C12 1.428(2) .
C8 Na1 2.943(2) 2_666
C8 H8 0.9500 .
C8 C9 1.386(2) .
C9 Na1 2.916(2) 2_666
C9 H9 0.9500 .
C9 C10 1.407(2) .
C10 Na1 2.8454(19) 2_666
C10 H10 0.9500 .
C10 C11 1.386(2) .
C11 Na1 2.764(2) 2_666
C11 H11 0.9500 .
C11 C12 1.414(2) .
C12 Na1 2.8125(19) 2_666
C13 C14 1.414(2) .
C13 C18 1.443(2) .
C14 H14 0.9500 .
C14 C15 1.386(2) .
C15 H15 0.9500 .
C15 C16 1.406(2) .
C16 H16 0.9500 .
C16 C17 1.380(2) .
C17 H17 0.9500 .
C17 C18 1.411(2) .
C18 C19 1.445(2) .
C19 C20 1.412(2) .
C19 C24 1.439(2) .
C20 H20 0.9500 .
C20 C21 1.382(2) .
C21 H21 0.9500 .
C21 C22 1.414(2) .
C22 H22 0.9500 .
C22 C23 1.385(2) .
C23 H23 0.9500 .
C23 C24 1.416(2) .
C25 H25A 0.9900 .
C25 H25B 0.9900 .
C25 H25C 0.9900 .
C25 H25D 0.9900 .
C25 C26 1.526(3) .
C25 C26A 1.527(9) .
C26 H26A 0.9900 .
C26 H26B 0.9900 .
C26 C27 1.527(7) .
C26A H26C 0.9900 .
C26A H26D 0.9900 .
C26A C27 1.48(4) .
C27 H27A 0.9900 .
C27 H27B 0.9900 .
C27 H27C 0.9900 .
C27 H27D 0.9900 .
C27 C28 1.502(2) .
C28 H28A 0.9900 .
C28 H28B 0.9900 .
C29 H29A 0.9900 .
C29 H29B 0.9900 .
C29 C30 1.502(2) .
C30 H30A 0.9900 .
C30 H30B 0.9900 .
C30 C31 1.512(3) .
C31 H31A 0.9900 .
C31 H31B 0.9900 .
C31 C32 1.504(3) .
C32 H32A 0.9900 .
C32 H32B 0.9900 .
C33 H33A 0.9900 .
C33 H33B 0.9900 .
C33 C34 1.513(2) .
C34 H34A 0.9900 .
C34 H34B 0.9900 .
C34 H34C 0.9900 .
C34 H34D 0.9900 .
C34 C35 1.528(3) .
C34 C35A 1.442(11) .
C35 H35A 0.9900 .
C35 H35B 0.9900 .
C35 C36 1.516(5) .
C35A H35C 0.9900 .
C35A H35D 0.9900 .
C35A C36A 1.429(19) .
C36 H36A 0.9900 .
C36 H36B 0.9900 .
C36A H36C 0.9900 .
C36A H36D 0.9900 .
C37 H37A 0.9900 .
C37 H37B 0.9900 .
C37 C38 1.560(12) .
C37A H37C 0.9900 .
C37A H37D 0.9900 .
C37A C38A 1.41(3) .
C38 H38A 0.9900 .
C38 H38B 0.9900 .
C38 C39 1.564(8) .
C38A H38C 0.9900 .
C38A H38D 0.9900 .
C38A C39A 1.38(3) .
C39 H39A 0.9900 .
C39 H39B 0.9900 .
C39 C40 1.551(8) .
C39A H39C 0.9900 .
C39A H39D 0.9900 .
C39A C40A 1.520(10) .
C40 H40A 0.9900 .
C40 H40B 0.9900 .
C40A H40C 0.9900 .
C40A H40D 0.9900 .

loop_
_geom_torsion_atom_site_label_1
_geom_torsion_atom_site_label_2
_geom_torsion_atom_site_label_3
_geom_torsion_atom_site_label_4
_geom_torsion
_geom_torsion_site_symmetry_1
_geom_torsion_site_symmetry_4
Si1 C1 C2 C3 177.51(12) . .
Si1 C1 C6 C5 -178.49(11) . .
Si1 C1 C6 C7 2.03(16) . .
Si1 C13 C14 Na2 96.60(13) . .
Si1 C13 C14 C15 176.32(12) . .
Si1 C13 C18 Na2 -97.70(9) . .
Si1 C13 C18 C17 -176.34(11) . .
Si1 C13 C18 C19 4.12(16) . .
Na1 O1 C25 C26 177.1(4) . .
Na1 O1 C25 C26A 166(2) . .
Na1 O1 C28 C27 -152.90(11) . .
Na1 C7 C8 C9 -61.94(14) 2_666 .
Na1 C7 C12 Si1 -109.68(9) 2_666 .
Na1 C7 C12 C11 65.00(12) 2_666 .
Na1 C8 C9 C10 -61.80(14) 2_666 .
Na1 C9 C10 C11 -62.13(13) 2_666 .
Na1 C10 C11 C12 -67.00(14) 2_666 .
Na1 C11 C12 Si1 105.40(12) 2_666 .
Na1 C11 C12 C7 -68.18(12) 2_666 .
Na1 C19 C20 C21 -63.97(14) . .
Na1 C19 C24 Si1 -105.05(9) . .
Na1 C19 C24 C23 69.06(12) . .
Na1 C20 C21 C22 -59.58(14) . .
Na1 C21 C22 C23 -57.80(13) . .
Na1 C22 C23 C24 -65.07(13) . .
Na1 C23 C24 Si1 102.56(13) . .
Na1 C23 C24 C19 -70.33(12) . .
Na2 Si1 C13 C14 -88.58(15) . .
Na2 Si1 C13 C18 86.43(11) . .
Na2 O2 C29 C30 -143.06(12) . .
Na2 O2 C32 C31 163.44(11) . .
Na2 O3 C33 C34 -155.29(12) . .
Na2 O3 C36 C35 130.4(2) . .
Na2 O3 C36A C35A 169.1(8) . .
Na2 O4 C37 C38 -102.0(4) . .
Na2 O4 C37A C38A -122.7(14) . .
Na2 O4 C40 C39 115.0(6) . .
Na2 O4 C40A C39A 138.2(17) . .
Na2 C13 C14 C15 79.72(15) . .
Na2 C13 C18 C17 -78.64(14) . .
Na2 C13 C18 C19 101.82(12) . .
Na2 C14 C15 C16 64.57(16) . .
Na2 C18 C19 Na1 145.10(6) . .
Na2 C18 C19 C20 -116.28(14) . .
Na2 C18 C19 C24 65.43(13) . .
O1 C25 C26 C27 -20.8(6) . .
O1 C25 C26A C27 -4(3) . .
O2 C29 C30 C31 -22.87(19) . .
O3 C33 C34 C35 15.9(2) . .
O3 C33 C34 C35A -9.5(7) . .
O4 C37 C38 C39 -42.1(5) . .
O4 C37A C38A C39A -35(2) . .
C1 Si1 C13 Na2 18.40(15) . .
C1 Si1 C13 C14 -70.2(2) . .
C1 Si1 C13 C18 104.83(15) . .
C1 C2 C3 C4 0.0(2) . .
C1 C6 C7 Na1 76.68(14) . 2_666
C1 C6 C7 C8 173.74(14) . .
C1 C6 C7 C12 -5.76(18) . .
C2 C1 C6 C5 -1.0(2) . .
C2 C1 C6 C7 179.57(13) . .
C2 C3 C4 C5 0.0(2) . .
C3 C4 C5 C6 -0.5(2) . .
C4 C5 C6 C1 1.0(2) . .
C4 C5 C6 C7 -179.57(14) . .
C5 C6 C7 Na1 -102.78(15) . 2_666
C5 C6 C7 C8 -5.7(2) . .
C5 C6 C7 C12 174.79(14) . .
C6 C1 C2 C3 0.5(2) . .
C6 C7 C8 Na1 -119.24(15) . 2_666
C6 C7 C8 C9 178.82(14) . .
C6 C7 C12 Si1 6.79(16) . .
C6 C7 C12 Na1 116.47(11) . 2_666
C6 C7 C12 C11 -178.53(13) . .
C7 C8 C9 Na1 61.55(14) . 2_666
C7 C8 C9 C10 -0.2(2) . .
C8 C7 C12 Si1 -172.73(11) . .
C8 C7 C12 Na1 -63.05(13) . 2_666
C8 C7 C12 C11 1.9(2) . .
C8 C9 C10 Na1 64.02(14) . 2_666
C8 C9 C10 C11 1.9(2) . .
C9 C10 C11 Na1 65.38(14) . 2_666
C9 C10 C11 C12 -1.6(2) . .
C10 C11 C12 Si1 173.30(12) . .
C10 C11 C12 Na1 67.90(14) . 2_666
C10 C11 C12 C7 -0.3(2) . .
C12 Si1 C13 Na2 117.40(7) . .
C12 Si1 C13 C14 28.82(15) . .
C12 Si1 C13 C18 -156.17(11) . .
C12 C7 C8 Na1 60.23(13) . 2_666
C12 C7 C8 C9 -1.7(2) . .
C13 C14 C15 C16 -1.2(2) . .
C13 C18 C19 Na1 72.60(14) . .
C13 C18 C19 C20 171.22(14) . .
C13 C18 C19 C24 -7.07(18) . .
C14 C13 C18 Na2 78.05(12) . .
C14 C13 C18 C17 -0.6(2) . .
C14 C13 C18 C19 179.87(13) . .
C14 C15 C16 C17 0.1(2) . .
C15 C16 C17 C18 0.8(2) . .
C16 C17 C18 Na2 -64.98(15) . .
C16 C17 C18 C13 -0.5(2) . .
C16 C17 C18 C19 178.98(15) . .
C17 C18 C19 Na1 -106.91(15) . .
C17 C18 C19 C20 -8.3(2) . .
C17 C18 C19 C24 173.42(14) . .
C18 C13 C14 Na2 -78.26(12) . .
C18 C13 C14 C15 1.5(2) . .
C18 C19 C20 Na1 -116.78(15) . .
C18 C19 C20 C21 179.25(14) . .
C18 C19 C24 Si1 6.80(16) . .
C18 C19 C24 Na1 111.85(12) . .
C18 C19 C24 C23 -179.09(13) . .
C19 C20 C21 Na1 59.79(13) . .
C19 C20 C21 C22 0.2(2) . .
C20 C19 C24 Si1 -171.59(11) . .
C20 C19 C24 Na1 -66.54(13) . .
C20 C19 C24 C23 2.5(2) . .
C20 C21 C22 Na1 59.90(14) . .
C20 C21 C22 C23 2.1(2) . .
C21 C22 C23 Na1 62.97(14) . .
C21 C22 C23 C24 -2.1(2) . .
C22 C23 C24 Si1 172.68(12) . .
C22 C23 C24 Na1 70.12(14) . .
C22 C23 C24 C19 -0.2(2) . .
C24 Si1 C13 Na2 -86.68(7) . .
C24 Si1 C13 C14 -175.26(15) . .
C24 Si1 C13 C18 -0.26(11) . .
C24 C19 C20 Na1 61.40(12) . .
C24 C19 C20 C21 -2.6(2) . .
C25 O1 C28 C27 28.48(18) . .
C25 C26 C27 C26A -81(3) . .
C25 C26 C27 C28 36.2(6) . .
C25 C26A C27 C26 85(3) . .
C25 C26A C27 C28 20(3) . .
C26 C25 C26A C27 -92(10) . .
C26 C27 C28 O1 -40.1(4) . .
C26A C25 C26 C27 74(10) . .
C26A C27 C28 O1 -30(2) . .
C28 O1 C25 C26 -4.3(4) . .
C28 O1 C25 C26A -16(2) . .
C29 O2 C32 C31 19.47(19) . .
C29 C30 C31 C32 33.68(19) . .
C30 C31 C32 O2 -33.05(19) . .
C32 O2 C29 C30 2.34(19) . .
C33 O3 C36 C35 -29.4(4) . .
C33 O3 C36A C35A 33.1(12) . .
C33 C34 C35 C36 -32.5(3) . .
C33 C34 C35A C36A 30.1(13) . .
C34 C35 C36 O3 38.1(4) . .
C34 C35A C36A O3 -39.2(14) . .
C35 C34 C35A C36A -56.8(13) . .
C35A C34 C35 C36 67.1(12) . .
C36 O3 C33 C34 8.3(2) . .
C36 O3 C36A C35A -75.9(18) . .
C36A O3 C33 C34 -13.8(6) . .
C36A O3 C36 C35 47.8(15) . .
C37 O4 C37A C38A 107(3) . .
C37 O4 C40 C39 -30.7(11) . .
C37 O4 C40A C39A -4(3) . .
C37 C38 C39 C40 22.8(8) . .
C37A O4 C37 C38 -46(2) . .
C37A O4 C40 C39 -12.1(12) . .
C37A O4 C40A C39A 14(3) . .
C37A C38A C39A C40A 45(3) . .
C38 C39 C40 O4 2.6(11) . .
C38A C39A C40A O4 -35(3) . .
C40 O4 C37 C38 46.6(8) . .
C40 O4 C37A C38A 14.5(17) . .
C40 O4 C40A C39A -90(16) . .
C40A O4 C37 C38 42(2) . .
C40A O4 C37A C38A 10(2) . .
C40A O4 C40 C39 65(16) . .
